data_7014321
loop_
_publ_author_name
'Yen, Ming-Liang'
'Chen, Nai-Chia'
'Lai, Chien-Chen'
'Liu, Yi-Hung'
'Peng, Shie-Ming'
'Chiu, Sheng-Hsien'

_publ_section_title
;
 Controlling the rotation of a complexed guest within a molecular cage.
;
_journal_issue 10
_journal_name_full 'Dalton transactions (Cambridge, England : 2003)'
_journal_page_first 2163
_journal_page_last 2166
_journal_paper_doi 10.1039/c0dt00375a
_journal_volume 40
_journal_year 2011
_chemical_formula_moiety 'K2, C60 H76 O16, C12 H6 N2 O2, P2F12'
_chemical_formula_sum 'C72 H82 F12 K2 N2 O18 P2'
_chemical_formula_weight 1631.54
_chemical_name_systematic
;
?
;
_space_group_IT_number 2
_symmetry_cell_setting triclinic
_symmetry_space_group_name_Hall '-P 1'
_symmetry_space_group_name_H-M 'P -1'
_atom_sites_solution_hydrogens geom
_atom_sites_solution_primary direct
_atom_sites_solution_secondary difmap
_audit_creation_method SHELXL-97
_cell_angle_alpha 92.660(3)
_cell_angle_beta 102.016(4)
_cell_angle_gamma 102.569(4)
_cell_formula_units_Z 1
_cell_length_a 9.3277(5)
_cell_length_b 13.4654(4)
_cell_length_c 17.3928(6)
_cell_measurement_reflns_used 4868
_cell_measurement_temperature 150(2)
_cell_measurement_theta_max 76.4313
_cell_measurement_theta_min 4.0636
_cell_volume 2075.84(15)
_computing_cell_refinement
;
CrysAlisPro, Oxford Diffraction Ltd.,
Version 1.171.33.55 (release 05-01-2010 CrysAlis171 .NET)
(compiled Jan 5 2010,16:28:46)
Empirical absorption correction using spherical harmonics,
implemented in SCALE3 ABSPACK scaling algorithm.
;
_computing_data_collection
;
CrysAlisPro, Oxford Diffraction Ltd.,
Version 1.171.33.55 (release 05-01-2010 CrysAlis171 .NET)
(compiled Jan 5 2010,16:28:46)
Empirical absorption correction using spherical harmonics,
implemented in SCALE3 ABSPACK scaling algorithm.
;
_computing_data_reduction
;
CrysAlisPro, Oxford Diffraction Ltd.,
Version 1.171.33.55 (release 05-01-2010 CrysAlis171 .NET)
(compiled Jan 5 2010,16:28:46)
Empirical absorption correction using spherical harmonics,
implemented in SCALE3 ABSPACK scaling algorithm.
;
_computing_molecular_graphics SHELXTL
_computing_publication_material SHELXTL
_computing_structure_refinement 'SHELXL-97 (Sheldrick, 1997)'
_computing_structure_solution 'SHELXS-97 (Sheldrick, 1990)'
_diffrn_ambient_temperature 150(2)
_diffrn_measured_fraction_theta_full 0.990
_diffrn_measured_fraction_theta_max 0.990
_diffrn_measurement_device_type 'Oxford Diffraction Gemini A'
_diffrn_measurement_method CCD
_diffrn_radiation_monochromator graphite
_diffrn_radiation_source 'fine-focus sealed tube'
_diffrn_radiation_type CuK\a
_diffrn_radiation_wavelength 1.54178
_diffrn_reflns_av_R_equivalents 0.0316
_diffrn_reflns_av_sigmaI/netI 0.0511
_diffrn_reflns_limit_h_max 10
_diffrn_reflns_limit_h_min -11
_diffrn_reflns_limit_k_max 10
_diffrn_reflns_limit_k_min -16
_diffrn_reflns_limit_l_max 20
_diffrn_reflns_limit_l_min -20
_diffrn_reflns_number 12165
_diffrn_reflns_theta_full 67.99
_diffrn_reflns_theta_max 67.99
_diffrn_reflns_theta_min 4.07
_exptl_absorpt_coefficient_mu 2.162
_exptl_absorpt_correction_T_max 1.00000
_exptl_absorpt_correction_T_min 0.73533
_exptl_absorpt_correction_type multi-scan
_exptl_absorpt_process_details
;
CrysAlisPro, Oxford Diffraction Ltd.,
Version 1.171.33.55 (release 05-01-2010 CrysAlis171 .NET)
(compiled Jan 5 2010,16:28:46)
Empirical absorption correction using spherical harmonics,
implemented in SCALE3 ABSPACK scaling algorithm.
;
_exptl_crystal_colour orange
_exptl_crystal_density_diffrn 1.305
_exptl_crystal_density_method 'not measured'
_exptl_crystal_description cube
_exptl_crystal_F_000 848
_exptl_crystal_size_max 0.25
_exptl_crystal_size_mid 0.20
_exptl_crystal_size_min 0.15
_refine_diff_density_max 1.010
_refine_diff_density_min -0.755
_refine_diff_density_rms 0.093
_refine_ls_extinction_method none
_refine_ls_goodness_of_fit_ref 0.977
_refine_ls_hydrogen_treatment constr
_refine_ls_matrix_type full
_refine_ls_number_parameters 569
_refine_ls_number_reflns 7496
_refine_ls_number_restraints 749
_refine_ls_restrained_S_all 1.058
_refine_ls_R_factor_all 0.1445
_refine_ls_R_factor_gt 0.1133
_refine_ls_shift/su_max 0.039
_refine_ls_shift/su_mean 0.002
_refine_ls_structure_factor_coef Fsqd
_refine_ls_weighting_details 'calc w=1/[\s^2^(Fo^2^)+(0.1000P)^2^+8.0000P] where P=(Fo^2^+2Fc^2^)/3'
_refine_ls_weighting_scheme calc
_refine_ls_wR_factor_gt 0.2674
_refine_ls_wR_factor_ref 0.2866
_reflns_number_gt 4849
_reflns_number_total 7496
_reflns_threshold_expression >2sigma(I)
_cod_data_source_file C0DT00375A.TXT
_cod_data_source_block ic14420
_cod_depositor_comments
;
The following automatic conversions were performed:
'_symmetry_cell_setting' value 'Triclinic' changed to 'triclinic'
according to '/home/saulius/struct/CIF-dictionaries/cif_core.dic'
dictionary named 'cif_core.dic' version 2.4.1 from 2010-06-29.

Automatic conversion script
Id: cif_fix_enum 1555 2011-01-17 13:19:09Z saulius 
;
_cod_original_sg_symbol_H-M P-1
_cod_database_code 7014321

loop_
_symmetry_equiv_pos_as_xyz
'x, y, z'
'-x, -y, -z'

loop_
_atom_site_label
_atom_site_type_symbol
_atom_site_fract_x
_atom_site_fract_y
_atom_site_fract_z
_atom_site_U_iso_or_equiv
_atom_site_adp_type
_atom_site_occupancy
_atom_site_symmetry_multiplicity
_atom_site_calc_flag
_atom_site_refinement_flags
_atom_site_disorder_assembly
_atom_site_disorder_group
K1 K -0.08134(17) 0.13194(10) 0.28467(8) 0.0526(4) Uani 1 1 d D . .
O1 O 0.1069(8) 0.3002(4) 0.2366(3) 0.0852(18) Uani 1 1 d U A .
O4 O 0.0188(7) -0.0488(4) 0.2905(3) 0.0743(14) Uani 1 1 d U . .
O5 O -0.1839(8) 0.2670(5) 0.1713(4) 0.095(2) Uani 1 1 d U A .
O8 O -0.2776(6) -0.0752(3) 0.2198(3) 0.0634(13) Uani 1 1 d U . .
O9 O -0.0703(10) 0.0729(4) 0.1292(4) 0.1104(19) Uani 1 1 d U A .
N1 N -0.3956(15) -0.0151(9) -0.1019(7) 0.138(3) Uani 1 1 d U . .
C1 C 0.1915(8) 0.1341(4) -0.1906(4) 0.0508(14) Uani 1 1 d U . .
C2 C 0.2558(8) 0.2045(4) -0.1259(4) 0.0519(14) Uani 1 1 d U . .
H2A H 0.3597 0.2140 -0.1017 0.062 Uiso 1 1 calc R . .
C3 C 0.1687(8) 0.2617(4) -0.0959(3) 0.0491(14) Uani 1 1 d U . .
C4 C 0.2267(8) 0.3472(4) -0.0282(4) 0.0547(16) Uani 1 1 d U A .
C5 C 0.1233(9) 0.3251(4) 0.0295(4) 0.0541(16) Uani 1 1 d U . .
C6 C 0.1698(9) 0.3252(5) 0.1099(4) 0.0619(18) Uani 1 1 d U A .
H6A H 0.2745 0.3382 0.1332 0.074 Uiso 1 1 calc R . .
C7 C 0.0679(10) 0.3068(5) 0.1566(4) 0.0628(19) Uani 1 1 d U . .
C8 C -0.0868(10) 0.2900(5) 0.1220(4) 0.064(2) Uani 1 1 d U A .
C9 C -0.1341(9) 0.2905(5) 0.0413(4) 0.0565(16) Uani 1 1 d U . .
H9A H -0.2385 0.2781 0.0177 0.068 Uiso 1 1 calc R A .
C10 C -0.0278(9) 0.3093(4) -0.0052(4) 0.0527(15) Uani 1 1 d U A .
C11 C -0.0652(9) 0.3182(5) -0.0944(4) 0.0569(16) Uani 1 1 d U . .
C12 C 0.0162(8) 0.2470(4) -0.1306(3) 0.0522(15) Uani 1 1 d U A .
C13 C -0.0493(8) 0.1771(5) -0.1962(4) 0.0535(15) Uani 1 1 d U . .
H13A H -0.1532 0.1672 -0.2202 0.064 Uiso 1 1 calc R A .
C14 C 0.0406(8) 0.1213(4) -0.2265(4) 0.0534(15) Uani 1 1 d U . .
C15 C 0.1920(9) 0.4442(5) -0.0656(4) 0.0649(19) Uani 1 1 d U . .
H15A H 0.2226 0.5026 -0.0244 0.078 Uiso 1 1 calc R A .
H15B H 0.2515 0.4609 -0.1062 0.078 Uiso 1 1 calc R . .
C16 C 0.0269(10) 0.4286(5) -0.1030(4) 0.067(2) Uani 1 1 d U A .
H16A H 0.0147 0.4392 -0.1597 0.080 Uiso 1 1 calc R . .
H16B H -0.0144 0.4801 -0.0777 0.080 Uiso 1 1 calc R . .
C17 C 0.3916(9) 0.3611(5) 0.0097(4) 0.072(2) Uani 1 1 d U . .
H17A H 0.4083 0.2981 0.0323 0.107 Uiso 1 1 calc R A .
H17B H 0.4221 0.4176 0.0516 0.107 Uiso 1 1 calc R . .
H17C H 0.4515 0.3765 -0.0302 0.107 Uiso 1 1 calc R . .
C18 C -0.2301(9) 0.3015(6) -0.1318(4) 0.068(2) Uani 1 1 d U A .
H18A H -0.2824 0.2322 -0.1248 0.102 Uiso 1 1 calc R . .
H18B H -0.2428 0.3100 -0.1883 0.102 Uiso 1 1 calc R . .
H18C H -0.2726 0.3514 -0.1067 0.102 Uiso 1 1 calc R . .
C31 C -0.3232(18) 0.0198(9) -0.0184(8) 0.131(3) Uani 1 1 d U . .
H31A H -0.3702 0.0438 0.0199 0.157 Uiso 1 1 calc R . .
C32 C -0.1509(15) 0.0102(7) -0.0033(6) 0.099(2) Uani 1 1 d U . .
C33 C -0.0363(14) 0.0405(6) 0.0707(5) 0.089(2) Uani 1 1 d U . .
C34 C 0.1150(14) 0.0287(6) 0.0692(6) 0.095(2) Uani 1 1 d U . .
C35 C 0.2063(18) 0.0633(9) 0.1443(8) 0.121(3) Uani 1 1 d U . .
H35A H 0.1727 0.0949 0.1850 0.146 Uiso 1 1 calc R A .
C36 C 0.3345(19) 0.0488(10) 0.1528(9) 0.126(3) Uani 1 1 d U . .
H36A H 0.3958 0.0651 0.2047 0.151 Uiso 1 1 calc R . .
P1 P 0.3370(4) 0.7026(2) 0.40790(15) 0.0940(8) Uani 1 1 d U . .
F1 F 0.3908(10) 0.8127(6) 0.4478(4) 0.152(3) Uani 1 1 d U . .
F2 F 0.2934(12) 0.7520(7) 0.3299(4) 0.173(4) Uani 1 1 d U . .
F3 F 0.1857(10) 0.7008(8) 0.4273(8) 0.201(5) Uani 1 1 d U . .
F4 F 0.5020(12) 0.7203(8) 0.3875(6) 0.184(4) Uani 1 1 d U . .
F5 F 0.2942(17) 0.5983(7) 0.3665(8) 0.251(6) Uani 1 1 d U . .
F6 F 0.3874(14) 0.6571(9) 0.4847(6) 0.212(5) Uani 1 1 d U . .
C26 C -0.3755(11) 0.2795(7) 0.2353(6) 0.087(3) Uani 1 1 d U . .
H26A H -0.3862 0.3264 0.2758 0.105 Uiso 1 1 d R A .
H26B H -0.4684 0.2631 0.1961 0.105 Uiso 1 1 d R . .
C27 C -0.4234(12) 0.1782(7) 0.3368(5) 0.091(3) Uani 1 1 d U . .
H27A H -0.4062 0.2432 0.3666 0.109 Uiso 1 1 d R A .
H27B H -0.5305 0.1523 0.3201 0.109 Uiso 1 1 d R . .
C28 C -0.3857(16) 0.1073(7) 0.3852(7) 0.131(5) Uani 1 1 d DU A .
H28A H -0.4642 0.0746 0.4098 0.157 Uiso 1 1 d R . .
H28B H -0.3071 0.1482 0.4264 0.157 Uiso 1 1 d R . .
C29 C -0.4235(9) -0.0485(6) 0.3118(5) 0.070(2) Uani 1 1 d U . .
H29A H -0.4847 -0.0815 0.3455 0.084 Uiso 1 1 d R A .
H29B H -0.4853 -0.0199 0.2716 0.084 Uiso 1 1 d R . .
C30 C -0.3549(9) -0.1220(5) 0.2742(5) 0.072(2) Uani 1 1 d U A .
H30A H -0.2843 -0.1470 0.3153 0.086 Uiso 1 1 calc R . .
H30B H -0.4348 -0.1816 0.2470 0.086 Uiso 1 1 calc R . .
O2 O 0.2261(19) 0.2541(10) 0.3792(7) 0.094(2) Uani 0.454(8) 1 d PU A 1
O3 O 0.125(2) 0.0817(12) 0.4183(10) 0.095(2) Uani 0.454(8) 1 d PDU A 1
O6 O -0.363(2) 0.1939(15) 0.2628(9) 0.075(4) Uani 0.454(8) 1 d PU A 1
O7 O -0.3095(7) 0.0341(4) 0.3527(3) 0.0789(16) Uani 1 1 d U A 1
C19 C 0.157(4) 0.384(2) 0.2879(16) 0.089(5) Uani 0.454(8) 1 d PU A 1
H19A H 0.0717 0.4071 0.3028 0.107 Uiso 0.454(8) 1 calc PR A 1
H19B H 0.2165 0.4404 0.2649 0.107 Uiso 0.454(8) 1 calc PR A 1
C20 C 0.255(3) 0.3520(15) 0.3592(12) 0.090(4) Uani 0.454(8) 1 d PDU A 1
H20A H 0.3595 0.3681 0.3515 0.109 Uiso 0.454(8) 1 calc PR A 1
H20B H 0.2540 0.3969 0.4056 0.109 Uiso 0.454(8) 1 calc PR A 1
C21 C 0.246(3) 0.2607(13) 0.4547(10) 0.099(3) Uani 0.454(8) 1 d PDU A 1
H21A H 0.1802 0.3008 0.4725 0.119 Uiso 0.454(8) 1 calc PR A 1
H21B H 0.3526 0.2937 0.4799 0.119 Uiso 0.454(8) 1 calc PR A 1
C22 C 0.2092(14) 0.1584(7) 0.4735(5) 0.1038(19) Uani 0.454(8) 1 d PDU A 1
H22A H 0.3053 0.1392 0.4949 0.125 Uiso 0.454(8) 1 calc PR A 1
H22B H 0.1563 0.1584 0.5173 0.125 Uiso 0.454(8) 1 calc PR A 1
C23 C 0.108(3) -0.0232(13) 0.4271(9) 0.089(3) Uani 0.454(8) 1 d PDU A 1
H23A H 0.0057 -0.0551 0.4344 0.107 Uiso 0.454(8) 1 calc PR A 1
H23B H 0.1846 -0.0361 0.4716 0.107 Uiso 0.454(8) 1 calc PR A 1
C24 C 0.132(3) -0.0605(16) 0.3457(10) 0.081(3) Uani 0.454(8) 1 d PDU A 1
H24A H 0.2281 -0.0200 0.3367 0.098 Uiso 0.454(8) 1 calc PR A 1
H24D H 0.1364 -0.1333 0.3447 0.098 Uiso 0.454(8) 1 calc PR A 1
C25 C -0.257(2) 0.3287(12) 0.1992(10) 0.060(4) Uani 0.454(8) 1 d PU A 1
H25A H -0.3012 0.3650 0.1554 0.072 Uiso 0.454(8) 1 calc PR A 1
H25D H -0.1840 0.3807 0.2387 0.072 Uiso 0.454(8) 1 calc PR A 1
O2' O 0.0934(14) 0.2931(7) 0.3932(5) 0.085(2) Uani 0.546(8) 1 d PDU A 2
O3' O 0.0796(19) 0.0800(11) 0.4311(8) 0.087(2) Uani 0.546(8) 1 d PU A 2
O6' O -0.310(2) 0.2224(14) 0.3007(9) 0.097(5) Uani 0.546(8) 1 d PU A 2
C19' C 0.223(3) 0.3625(17) 0.2816(10) 0.110(8) Uani 0.546(8) 1 d PDU A 2
H19C H 0.2339 0.4318 0.2634 0.132 Uiso 0.546(8) 1 calc PR A 2
H19D H 0.3159 0.3392 0.2791 0.132 Uiso 0.546(8) 1 calc PR A 2
C20' C 0.201(2) 0.3656(14) 0.3698(9) 0.098(3) Uani 0.546(8) 1 d PDU A 2
H20C H 0.2994 0.3645 0.4044 0.117 Uiso 0.546(8) 1 calc PR A 2
H20D H 0.1808 0.4330 0.3822 0.117 Uiso 0.546(8) 1 calc PR A 2
C21' C 0.145(2) 0.2585(11) 0.4702(7) 0.097(3) Uani 0.546(8) 1 d PDU A 2
H21C H 0.0591 0.2470 0.4967 0.117 Uiso 0.546(8) 1 calc PR A 2
H21D H 0.2241 0.3151 0.5020 0.117 Uiso 0.546(8) 1 calc PR A 2
C22' C 0.2092(14) 0.1584(7) 0.4735(5) 0.1038(19) Uani 0.546(8) 1 d PDU A 2
H22C H 0.2944 0.1650 0.4469 0.125 Uiso 0.546(8) 1 calc PR A 2
H22D H 0.2426 0.1433 0.5287 0.125 Uiso 0.546(8) 1 calc PR A 2
C23' C 0.169(2) 0.0091(13) 0.4215(10) 0.092(3) Uani 0.546(8) 1 d PDU A 2
H23C H 0.2086 -0.0141 0.4732 0.110 Uiso 0.546(8) 1 calc PR A 2
H23D H 0.2563 0.0424 0.4000 0.110 Uiso 0.546(8) 1 calc PR A 2
C24' C 0.075(2) -0.0807(11) 0.3659(10) 0.089(3) Uani 0.546(8) 1 d PDU A 2
H24B H 0.1358 -0.1310 0.3597 0.107 Uiso 0.546(8) 1 calc PR A 2
H24C H -0.0110 -0.1145 0.3880 0.107 Uiso 0.546(8) 1 calc PR A 2
C25' C -0.310(2) 0.2779(14) 0.1524(10) 0.076(4) Uani 0.546(8) 1 d PU A 2
H25B H -0.3735 0.2208 0.1138 0.092 Uiso 0.546(8) 1 calc PR A 2
H25C H -0.3110 0.3429 0.1281 0.092 Uiso 0.546(8) 1 calc PR A 2

loop_
_atom_site_aniso_label
_atom_site_aniso_U_11
_atom_site_aniso_U_22
_atom_site_aniso_U_33
_atom_site_aniso_U_23
_atom_site_aniso_U_13
_atom_site_aniso_U_12
K1 0.0703(9) 0.0436(7) 0.0488(7) 0.0091(5) 0.0203(6) 0.0158(6)
O1 0.132(5) 0.066(3) 0.043(2) 0.000(2) 0.026(3) -0.014(3)
O4 0.121(4) 0.058(2) 0.045(2) -0.0070(19) 0.006(2) 0.036(3)
O5 0.141(6) 0.112(4) 0.090(4) 0.065(4) 0.082(4) 0.089(4)
O8 0.093(4) 0.038(2) 0.071(3) 0.006(2) 0.040(3) 0.019(2)
O9 0.203(5) 0.065(3) 0.083(3) 0.005(3) 0.084(4) 0.023(3)
N1 0.172(7) 0.121(6) 0.118(6) -0.002(5) 0.042(6) 0.022(6)
C1 0.076(4) 0.031(3) 0.052(3) 0.003(2) 0.026(3) 0.014(3)
C2 0.067(4) 0.033(3) 0.058(4) 0.004(2) 0.025(3) 0.006(3)
C3 0.076(4) 0.031(3) 0.045(3) 0.007(2) 0.026(3) 0.010(3)
C4 0.081(5) 0.032(3) 0.054(3) 0.003(2) 0.032(3) 0.004(3)
C5 0.088(5) 0.027(3) 0.049(3) 0.000(2) 0.028(3) 0.006(3)
C6 0.089(5) 0.040(3) 0.050(3) 0.001(3) 0.023(3) -0.004(3)
C7 0.106(6) 0.036(3) 0.050(3) 0.002(3) 0.034(4) 0.009(3)
C8 0.115(6) 0.042(3) 0.059(4) 0.020(3) 0.049(4) 0.038(4)
C9 0.088(5) 0.044(3) 0.054(4) 0.017(3) 0.032(3) 0.033(3)
C10 0.090(5) 0.029(3) 0.048(3) 0.007(2) 0.031(3) 0.018(3)
C11 0.092(5) 0.045(3) 0.048(3) 0.011(3) 0.032(3) 0.030(3)
C12 0.089(5) 0.034(3) 0.043(3) 0.007(2) 0.027(3) 0.020(3)
C13 0.072(4) 0.048(3) 0.045(3) 0.009(3) 0.016(3) 0.022(3)
C14 0.088(5) 0.034(3) 0.042(3) 0.003(2) 0.019(3) 0.018(3)
C15 0.103(6) 0.033(3) 0.068(4) 0.004(3) 0.046(4) 0.009(3)
C16 0.123(7) 0.042(3) 0.058(4) 0.018(3) 0.049(4) 0.034(4)
C17 0.093(6) 0.049(4) 0.066(4) -0.005(3) 0.030(4) -0.007(4)
C18 0.097(6) 0.072(5) 0.054(4) 0.016(3) 0.032(4) 0.045(4)
C31 0.188(7) 0.089(5) 0.120(6) 0.007(5) 0.053(6) 0.024(5)
C32 0.157(6) 0.058(3) 0.096(4) 0.013(3) 0.055(4) 0.029(4)
C33 0.172(5) 0.046(3) 0.071(3) 0.012(3) 0.073(4) 0.026(4)
C34 0.166(6) 0.053(3) 0.075(4) 0.018(3) 0.046(4) 0.019(4)
C35 0.184(6) 0.082(4) 0.104(5) 0.010(4) 0.047(5) 0.029(5)
C36 0.171(8) 0.103(6) 0.118(6) 0.002(5) 0.063(6) 0.034(6)
P1 0.138(2) 0.0808(15) 0.0704(14) 0.0084(11) 0.0218(14) 0.0409(15)
F1 0.190(8) 0.146(6) 0.112(5) -0.040(4) 0.057(5) 0.012(5)
F2 0.257(11) 0.164(7) 0.092(5) 0.002(5) -0.015(6) 0.093(7)
F3 0.115(6) 0.169(8) 0.297(13) 0.054(9) 0.035(7) -0.008(6)
F4 0.219(10) 0.200(9) 0.201(9) 0.065(7) 0.133(8) 0.099(8)
F5 0.394(18) 0.088(5) 0.254(13) -0.046(7) 0.067(12) 0.041(8)
F6 0.275(12) 0.259(12) 0.166(8) 0.129(9) 0.084(8) 0.144(10)
C26 0.104(6) 0.094(6) 0.097(6) 0.027(5) 0.052(5) 0.061(5)
C27 0.131(8) 0.090(6) 0.085(6) 0.020(5) 0.071(6) 0.050(5)
C28 0.236(13) 0.062(5) 0.141(9) 0.016(6) 0.133(9) 0.048(7)
C29 0.079(5) 0.060(4) 0.085(5) 0.008(4) 0.039(4) 0.023(4)
C30 0.081(5) 0.044(3) 0.101(6) 0.002(4) 0.048(5) 0.012(3)
O2 0.138(5) 0.079(4) 0.046(4) -0.006(3) 0.003(4) 0.006(4)
O3 0.136(5) 0.077(3) 0.056(4) -0.017(3) -0.009(4) 0.025(4)
O6 0.094(10) 0.092(10) 0.065(9) 0.037(8) 0.058(8) 0.037(8)
O7 0.113(4) 0.056(3) 0.080(3) 0.000(2) 0.055(3) 0.015(3)
C19 0.133(9) 0.061(7) 0.056(7) 0.001(6) 0.016(7) -0.009(7)
C20 0.135(9) 0.059(7) 0.058(7) -0.014(6) 0.019(7) -0.010(7)
C21 0.139(5) 0.086(4) 0.051(4) -0.016(4) 0.002(4) 0.007(4)
C22 0.143(4) 0.093(3) 0.053(3) -0.007(3) -0.004(3) 0.008(3)
C23 0.132(5) 0.075(4) 0.050(4) -0.001(4) -0.005(4) 0.029(4)
C24 0.128(6) 0.066(5) 0.046(5) -0.003(4) 0.000(5) 0.033(5)
C25 0.096(11) 0.050(8) 0.051(8) 0.020(6) 0.031(8) 0.036(8)
O2' 0.138(5) 0.067(4) 0.036(3) -0.008(3) 0.007(4) 0.009(4)
O3' 0.131(5) 0.077(3) 0.045(3) -0.013(3) 0.004(3) 0.021(4)
O6' 0.158(14) 0.101(10) 0.077(9) 0.047(8) 0.070(9) 0.080(10)
C19' 0.165(18) 0.065(11) 0.055(9) 0.012(8) -0.009(12) -0.040(12)
C20' 0.145(7) 0.082(5) 0.044(5) -0.018(5) 0.011(5) -0.005(6)
C21' 0.142(5) 0.083(4) 0.047(4) -0.011(4) 0.000(4) 0.008(4)
C22' 0.143(4) 0.093(3) 0.053(3) -0.007(3) -0.004(3) 0.008(3)
C23' 0.133(5) 0.077(4) 0.055(4) -0.003(4) -0.005(4) 0.028(4)
C24' 0.133(6) 0.068(4) 0.056(4) 0.000(4) -0.007(4) 0.028(5)
C25' 0.089(10) 0.084(10) 0.061(9) 0.024(8) 0.024(8) 0.020(8)

loop_
_atom_type_symbol
_atom_type_description
_atom_type_scat_dispersion_real
_atom_type_scat_dispersion_imag
_atom_type_scat_source
C C 0.0181 0.0091 'International Tables Vol C Tables 4.2.6.8 and 6.1.1.4'
H H 0.0000 0.0000 'International Tables Vol C Tables 4.2.6.8 and 6.1.1.4'
N N 0.0311 0.0180 'International Tables Vol C Tables 4.2.6.8 and 6.1.1.4'
O O 0.0492 0.0322 'International Tables Vol C Tables 4.2.6.8 and 6.1.1.4'
F F 0.0727 0.0534 'International Tables Vol C Tables 4.2.6.8 and 6.1.1.4'
P P 0.2955 0.4335 'International Tables Vol C Tables 4.2.6.8 and 6.1.1.4'
K K 0.3868 1.0657 'International Tables Vol C Tables 4.2.6.8 and 6.1.1.4'

loop_
_geom_angle_atom_site_label_1
_geom_angle_atom_site_label_2
_geom_angle_atom_site_label_3
_geom_angle
_geom_angle_site_symmetry_1
_geom_angle_site_symmetry_3
_geom_angle_publ_flag
O6' K1 O7 59.6(4) . . ?
O6' K1 O2' 83.4(5) . . ?
O7 K1 O2' 106.6(3) . . ?
O6' K1 O4 145.6(4) . . ?
O7 K1 O4 86.77(17) . . ?
O2' K1 O4 115.6(3) . . ?
O6' K1 O9 116.1(4) . . ?
O7 K1 O9 121.5(2) . . ?
O2' K1 O9 131.8(3) . . ?
O4 K1 O9 73.76(17) . . ?
O6' K1 O1 98.1(4) . . ?
O7 K1 O1 156.16(18) . . ?
O2' K1 O1 58.9(2) . . ?
O4 K1 O1 116.1(2) . . ?
O9 K1 O1 74.26(17) . . ?
O6' K1 O3' 113.7(4) . . ?
O7 K1 O3' 76.9(3) . . ?
O2' K1 O3' 63.0(3) . . ?
O4 K1 O3' 59.5(3) . . ?
O9 K1 O3' 129.2(3) . . ?
O1 K1 O3' 108.1(3) . . ?
O6' K1 O6 15.3(4) . . ?
O7 K1 O6 59.2(3) . . ?
O2' K1 O6 98.0(5) . . ?
O4 K1 O6 138.3(4) . . ?
O9 K1 O6 102.5(4) . . ?
O1 K1 O6 101.9(4) . . ?
O3' K1 O6 125.1(4) . . ?
O6' K1 O3 122.9(5) . . ?
O7 K1 O3 86.3(4) . . ?
O2' K1 O3 63.0(4) . . ?
O4 K1 O3 55.3(3) . . ?
O9 K1 O3 120.7(4) . . ?
O1 K1 O3 101.1(4) . . ?
O3' K1 O3 10.2(5) . . ?
O6 K1 O3 135.1(5) . . ?
O6' K1 O5 59.1(3) . . ?
O7 K1 O5 111.85(19) . . ?
O2' K1 O5 93.1(3) . . ?
O4 K1 O5 140.27(16) . . ?
O9 K1 O5 66.56(18) . . ?
O1 K1 O5 55.0(2) . . ?
O3' K1 O5 156.2(3) . . ?
O6 K1 O5 53.7(3) . . ?
O3 K1 O5 154.0(4) . . ?
O6' K1 O8 96.3(4) . . ?
O7 K1 O8 57.57(14) . . ?
O2' K1 O8 160.1(2) . . ?
O4 K1 O8 55.83(16) . . ?
O9 K1 O8 66.07(16) . . ?
O1 K1 O8 140.21(14) . . ?
O3' K1 O8 99.5(3) . . ?
O6 K1 O8 84.2(4) . . ?
O3 K1 O8 101.6(3) . . ?
O5 K1 O8 103.9(2) . . ?
O6' K1 O2 112.6(5) . . ?
O7 K1 O2 123.8(3) . . ?
O2' K1 O2 29.4(4) . . ?
O4 K1 O2 91.2(3) . . ?
O9 K1 O2 111.5(3) . . ?
O1 K1 O2 53.5(3) . . ?
O3' K1 O2 54.8(4) . . ?
O6 K1 O2 126.7(5) . . ?
O3 K1 O2 49.3(4) . . ?
O5 K1 O2 104.8(3) . . ?
O8 K1 O2 146.8(3) . . ?
C19' O1 C19 33.6(17) . . ?
C19' O1 C7 121.7(9) . . ?
C19 O1 C7 121.3(13) . . ?
C19' O1 K1 126.0(9) . . ?
C19 O1 K1 116.3(13) . . ?
C7 O1 K1 112.2(4) . . ?
C24 O4 C14 120.0(9) . 2 ?
C24 O4 C24' 29.7(12) . . ?
C14 O4 C24' 119.2(7) 2 . ?
C24 O4 K1 122.3(9) . . ?
C14 O4 K1 117.1(4) 2 . ?
C24' O4 K1 118.7(7) . . ?
C25' O5 C25 46.7(10) . . ?
C25' O5 C8 120.3(9) . . ?
C25 O5 C8 126.8(8) . . ?
C25' O5 K1 125.7(8) . . ?
C25 O5 K1 113.1(7) . . ?
C8 O5 K1 110.6(4) . . ?
C1 O8 C30 113.9(5) 2 . ?
C1 O8 K1 109.2(4) 2 . ?
C30 O8 K1 112.4(4) . . ?
C33 O9 K1 164.9(8) . . ?
C36 N1 C31 126.2(15) 2 . ?
C2 C1 C14 120.0(6) . . ?
C2 C1 O8 120.2(6) . 2 ?
C14 C1 O8 119.9(5) . 2 ?
C1 C2 C3 120.0(7) . . ?
C12 C3 C2 120.1(6) . . ?
C12 C3 C4 114.2(5) . . ?
C2 C3 C4 125.7(6) . . ?
C17 C4 C5 113.7(6) . . ?
C17 C4 C3 113.5(6) . . ?
C5 C4 C3 106.9(5) . . ?
C17 C4 C15 112.3(6) . . ?
C5 C4 C15 104.9(5) . . ?
C3 C4 C15 104.7(5) . . ?
C6 C5 C10 120.3(6) . . ?
C6 C5 C4 125.6(7) . . ?
C10 C5 C4 114.0(6) . . ?
C7 C6 C5 121.0(8) . . ?
C6 C7 O1 123.7(8) . . ?
C6 C7 C8 119.3(7) . . ?
O1 C7 C8 116.9(6) . . ?
O5 C8 C9 123.3(8) . . ?
O5 C8 C7 116.6(7) . . ?
C9 C8 C7 119.9(6) . . ?
C8 C9 C10 119.7(7) . . ?
C5 C10 C9 119.7(6) . . ?
C5 C10 C11 115.5(6) . . ?
C9 C10 C11 124.7(7) . . ?
C18 C11 C12 114.7(6) . . ?
C18 C11 C10 115.3(6) . . ?
C12 C11 C10 105.8(5) . . ?
C18 C11 C16 112.5(6) . . ?
C12 C11 C16 103.7(5) . . ?
C10 C11 C16 103.7(5) . . ?
C13 C12 C3 120.4(6) . . ?
C13 C12 C11 124.6(7) . . ?
C3 C12 C11 114.9(6) . . ?
C12 C13 C14 118.8(7) . . ?
O4 C14 C1 117.7(6) 2 . ?
O4 C14 C13 121.6(7) 2 . ?
C1 C14 C13 120.7(6) . . ?
C16 C15 C4 111.4(5) . . ?
C15 C16 C11 111.9(5) . . ?
N1 C31 C32 108.2(11) . . ?
C34 C32 C33 120.5(11) 2 . ?
C34 C32 C31 113.1(11) 2 . ?
C33 C32 C31 126.5(9) . . ?
O9 C33 C34 123.6(11) . . ?
O9 C33 C32 119.8(11) . . ?
C34 C33 C32 116.6(8) . . ?
C32 C34 C35 129.7(13) 2 . ?
C32 C34 C33 122.9(11) 2 . ?
C35 C34 C33 107.4(10) . . ?
C36 C35 C34 113.7(14) . . ?
C35 C36 N1 128.9(17) . 2 ?
F5 P1 F3 96.2(8) . . ?
F5 P1 F6 88.8(7) . . ?
F3 P1 F6 90.3(6) . . ?
F5 P1 F1 175.9(7) . . ?
F3 P1 F1 87.6(5) . . ?
F6 P1 F1 92.7(6) . . ?
F5 P1 F2 92.5(6) . . ?
F3 P1 F2 91.9(6) . . ?
F6 P1 F2 177.3(7) . . ?
F1 P1 F2 85.8(5) . . ?
F5 P1 F4 90.4(7) . . ?
F3 P1 F4 172.6(6) . . ?
F6 P1 F4 93.1(6) . . ?
F1 P1 F4 85.6(5) . . ?
F2 P1 F4 84.5(6) . . ?
O6 C26 C25 116.2(11) . . ?
O6 C26 O6' 30.5(10) . . ?
C25 C26 O6' 108.9(12) . . ?
O6 C26 C25' 104.5(10) . . ?
C25 C26 C25' 36.6(9) . . ?
O6' C26 C25' 117.5(10) . . ?
C28 C27 O6' 113.4(11) . . ?
C28 C27 O6 120.9(10) . . ?
O6' C27 O6 30.1(9) . . ?
C27 C28 O7 115.5(8) . . ?
O7 C29 C30 109.5(6) . . ?
O8 C30 C29 110.4(6) . . ?
C21 O2 C20 106.2(13) . . ?
C21 O2 K1 116.8(15) . . ?
C20 O2 K1 110.9(13) . . ?
C22 O3 C23 125.0(17) . . ?
C22 O3 K1 118.5(11) . . ?
C23 O3 K1 115.3(11) . . ?
C26 O6 C27 112.7(13) . . ?
C26 O6 K1 120.9(10) . . ?
C27 O6 K1 108.8(10) . . ?
C29 O7 C28 106.9(8) . . ?
C29 O7 K1 121.5(4) . . ?
C28 O7 K1 112.0(5) . . ?
O1 C19 C20 105(2) . . ?
O2 C20 C19 121(2) . . ?
O2 C21 C22 105.0(14) . . ?
O3 C22 C21 121.5(13) . . ?
O3 C23 C24 99.5(15) . . ?
O4 C24 C23 108.2(16) . . ?
O5 C25 C26 115.1(12) . . ?
C20' O2' C21' 114.2(15) . . ?
C20' O2' K1 119.1(8) . . ?
C21' O2' K1 111.7(8) . . ?
C23' O3' K1 113.8(10) . . ?
C27 O6' C26 108.6(14) . . ?
C27 O6' K1 122.4(10) . . ?
C26 O6' K1 119.5(8) . . ?
O1 C19' C20' 108.7(16) . . ?
O2' C20' C19' 122.0(13) . . ?
O3' C23' C24' 109.1(16) . . ?
O4 C24' C23' 110.6(12) . . ?
O5 C25' C26 106.6(12) . . ?

loop_
_geom_bond_atom_site_label_1
_geom_bond_atom_site_label_2
_geom_bond_distance
_geom_bond_site_symmetry_2
_geom_bond_publ_flag
K1 O6' 2.735(17) . ?
K1 O7 2.764(5) . ?
K1 O2' 2.780(9) . ?
K1 O4 2.789(5) . ?
K1 O9 2.812(6) . ?
K1 O1 2.823(5) . ?
K1 O3' 2.874(15) . ?
K1 O6 2.881(19) . ?
K1 O3 2.900(19) . ?
K1 O5 2.901(5) . ?
K1 O8 3.005(5) . ?
K1 O2 3.060(14) . ?
O1 C19' 1.30(2) . ?
O1 C19 1.34(3) . ?
O1 C7 1.376(8) . ?
O4 C24 1.31(2) . ?
O4 C14 1.381(7) 2 ?
O4 C24' 1.428(16) . ?
O5 C25' 1.198(17) . ?
O5 C25 1.320(15) . ?
O5 C8 1.370(8) . ?
O8 C1 1.393(7) 2 ?
O8 C30 1.398(8) . ?
O9 C33 1.217(9) . ?
N1 C36 1.265(15) 2 ?
N1 C31 1.476(16) . ?
C1 C2 1.378(9) . ?
C1 C14 1.385(10) . ?
C1 O8 1.393(7) 2 ?
C2 C3 1.392(9) . ?
C3 C12 1.391(10) . ?
C3 C4 1.530(8) . ?
C4 C17 1.509(11) . ?
C4 C5 1.528(8) . ?
C4 C15 1.552(9) . ?
C5 C6 1.374(9) . ?
C5 C10 1.379(10) . ?
C6 C7 1.365(10) . ?
C7 C8 1.407(11) . ?
C8 C9 1.381(10) . ?
C9 C10 1.395(9) . ?
C10 C11 1.535(8) . ?
C11 C18 1.503(11) . ?
C11 C12 1.534(8) . ?
C11 C16 1.578(9) . ?
C12 C13 1.385(9) . ?
C13 C14 1.403(9) . ?
C14 O4 1.381(7) 2 ?
C15 C16 1.506(11) . ?
C31 C32 1.608(18) . ?
C32 C34 1.371(13) 2 ?
C32 C33 1.468(15) . ?
C33 C34 1.460(15) . ?
C34 C32 1.371(13) 2 ?
C34 C35 1.399(16) . ?
C35 C36 1.233(18) . ?
C36 N1 1.265(15) 2 ?
P1 F5 1.481(8) . ?
P1 F3 1.514(10) . ?
P1 F6 1.522(8) . ?
P1 F1 1.539(8) . ?
P1 F2 1.556(8) . ?
P1 F4 1.621(9) . ?
C26 O6 1.29(2) . ?
C26 C25 1.435(18) . ?
C26 O6' 1.500(17) . ?
C26 C25' 1.679(17) . ?
C27 C28 1.358(14) . ?
C27 O6' 1.38(2) . ?
C27 O6 1.516(15) . ?
C28 O7 1.489(10) . ?
C29 O7 1.403(9) . ?
C29 C30 1.486(9) . ?
O2 C21 1.28(2) . ?
O2 C20 1.36(2) . ?
O3 C22 1.359(15) . ?
O3 C23 1.406(14) . ?
C19 C20 1.52(4) . ?
C21 C22 1.416(16) . ?
C23 C24 1.558(18) . ?
O2' C20' 1.381(15) . ?
O2' C21' 1.459(14) . ?
O3' C23' 1.43(2) . ?
C19' C20' 1.590(18) . ?
C23' C24' 1.500(16) . ?

loop_
_platon_squeeze_void_nr
_platon_squeeze_void_average_x
_platon_squeeze_void_average_y
_platon_squeeze_void_average_z
_platon_squeeze_void_volume
_platon_squeeze_void_count_electrons
_platon_squeeze_void_content
1 0.000 0.500 0.500 300 101 .
